data_4025202
loop_
_publ_author_name
'Bai-Ling Chen'
'Bing Wang'
'Guo-Qiang Lin'

_publ_section_title
;
 Highly Diastereoselective Addition of Alkynylmagnesium Chlorides to
 N-tert-Butanesulfinyl Aldimines: A Practical and General Access to Chiral
 \a-Branched Amines
;
_journal_name_full 'Journal of Organic Chemistry'
_journal_page_first 941
_journal_page_last 944
_journal_paper_doi 10.1021/jo902424m
_journal_volume 75
_journal_year 2010
_chemical_absolute_configuration ad
_chemical_formula_moiety 'C13 H26 N1 O1 S1 Si1'
_chemical_formula_sum 'C13 H26 N O S Si'
_chemical_formula_weight 272.51
_chemical_name_systematic
; 
 ? 
;
_space_group_IT_number 19
_symmetry_cell_setting orthorhombic
_symmetry_space_group_name_Hall 'P 2ac 2ab'
_symmetry_space_group_name_H-M 'P 21 21 21'
_atom_sites_solution_hydrogens geom
_atom_sites_solution_primary direct
_atom_sites_solution_secondary difmap
_audit_creation_method SHELXL-97
_cell_angle_alpha 90.00
_cell_angle_beta 90.00
_cell_angle_gamma 90.00
_cell_formula_units_Z 4
_cell_length_a 6.1090(5)
_cell_length_b 15.4595(13)
_cell_length_c 18.0045(15)
_cell_measurement_temperature 173(2)
_cell_volume 1700.4(2)
_computing_structure_refinement 'SHELXL-97 (Sheldrick, 1997)'
_computing_structure_solution 'SHELXS-97 (Sheldrick, 1990)'
_diffrn_ambient_temperature 173(2)
_diffrn_measured_fraction_theta_full 0.990
_diffrn_measured_fraction_theta_max 0.990
_diffrn_radiation_monochromator graphite
_diffrn_radiation_source 'fine-focus sealed tube'
_diffrn_radiation_type MoK\a
_diffrn_radiation_wavelength 0.71073
_diffrn_reflns_av_R_equivalents 0.0925
_diffrn_reflns_av_sigmaI/netI 0.0609
_diffrn_reflns_limit_h_max 5
_diffrn_reflns_limit_h_min -7
_diffrn_reflns_limit_k_max 18
_diffrn_reflns_limit_k_min -18
_diffrn_reflns_limit_l_max 21
_diffrn_reflns_limit_l_min -21
_diffrn_reflns_number 18770
_diffrn_reflns_theta_full 25.00
_diffrn_reflns_theta_max 25.00
_diffrn_reflns_theta_min 2.26
_exptl_absorpt_coefficient_mu 0.249
_exptl_absorpt_correction_T_max 0.9828
_exptl_absorpt_correction_T_min 0.9156
_exptl_absorpt_correction_type multi-scan
_exptl_crystal_colour colorless
_exptl_crystal_density_diffrn 1.064
_exptl_crystal_density_method 'not measured'
_exptl_crystal_description block
_exptl_crystal_F_000 596
_exptl_crystal_size_max 0.36
_exptl_crystal_size_mid 0.17
_exptl_crystal_size_min 0.07
_refine_diff_density_max 0.428
_refine_diff_density_min -0.253
_refine_diff_density_rms 0.052
_refine_ls_abs_structure_details 'Flack H D (1983), Acta Cryst. A39, 876-881'
_refine_ls_abs_structure_Flack -0.04(13)
_refine_ls_extinction_method none
_refine_ls_goodness_of_fit_ref 1.032
_refine_ls_hydrogen_treatment constr
_refine_ls_matrix_type full
_refine_ls_number_parameters 154
_refine_ls_number_reflns 2963
_refine_ls_number_restraints 0
_refine_ls_restrained_S_all 1.032
_refine_ls_R_factor_all 0.0744
_refine_ls_R_factor_gt 0.0459
_refine_ls_shift/su_max 0.001
_refine_ls_shift/su_mean 0.000
_refine_ls_structure_factor_coef Fsqd
_refine_ls_weighting_details 'calc w=1/[\s^2^(Fo^2^)+(0.0582P)^2^+0.3698P] where P=(Fo^2^+2Fc^2^)/3'
_refine_ls_weighting_scheme calc
_refine_ls_wR_factor_gt 0.1017
_refine_ls_wR_factor_ref 0.1171
_reflns_number_gt 2313
_reflns_number_total 2963
_reflns_threshold_expression >2sigma(I)
_cod_data_source_file jo902424m_si_002.cif
_cod_data_source_block z
_cod_depositor_comments
;
The following automatic conversions were performed:

'_symmetry_cell_setting' value 'Orthorhombic' changed to
'orthorhombic' according to the built-in table from CIF Core
dictionary named 'cif_core.dic' version 2.4.1 from 2010-06-29.

Automatic conversion script
Id: cif_fix_values 1646 2011-03-28 12:23:43Z adriana 
;
_cod_original_formula_sum 'C13 H26 N1 O1 S1 Si1'
_cod_database_code 4025202

loop_
_symmetry_equiv_pos_as_xyz
'x, y, z'
'-x+1/2, -y, z+1/2'
'-x, y+1/2, -z+1/2'
'x+1/2, -y+1/2, -z'

loop_
_atom_site_label
_atom_site_type_symbol
_atom_site_fract_x
_atom_site_fract_y
_atom_site_fract_z
_atom_site_U_iso_or_equiv
_atom_site_adp_type
_atom_site_occupancy
_atom_site_symmetry_multiplicity
_atom_site_calc_flag
_atom_site_refinement_flags
_atom_site_disorder_assembly
_atom_site_disorder_group
S1 S 0.81946(14) 0.81199(6) 0.92903(4) 0.0313(2) Uani 1 1 d . . .
Si1 Si 0.60573(17) 0.38465(7) 0.91341(6) 0.0373(3) Uani 1 1 d . . .
O1 O 0.7938(4) 0.81620(16) 1.01127(11) 0.0375(6) Uani 1 1 d . . .
N1 N 0.7000(5) 0.72301(16) 0.89564(14) 0.0298(7) Uani 1 1 d . . .
C1 C 0.6829(8) 0.3517(3) 1.0086(2) 0.0622(12) Uani 1 1 d . . .
H1A H 0.8424 0.3545 1.0140 0.093 Uiso 1 1 calc R . .
H1B H 0.6332 0.2923 1.0177 0.093 Uiso 1 1 calc R . .
H1C H 0.6141 0.3907 1.0446 0.093 Uiso 1 1 calc R . .
C2 C 0.3045(6) 0.3807(2) 0.9011(2) 0.0458(9) Uani 1 1 d . . .
H2A H 0.2672 0.3982 0.8503 0.069 Uiso 1 1 calc R . .
H2B H 0.2347 0.4203 0.9364 0.069 Uiso 1 1 calc R . .
H2C H 0.2523 0.3217 0.9100 0.069 Uiso 1 1 calc R . .
C3 C 0.7364(7) 0.3124(3) 0.8447(3) 0.0632(13) Uani 1 1 d . . .
H3A H 0.6937 0.3302 0.7945 0.095 Uiso 1 1 calc R . .
H3B H 0.6889 0.2527 0.8534 0.095 Uiso 1 1 calc R . .
H3C H 0.8959 0.3160 0.8497 0.095 Uiso 1 1 calc R . .
C4 C 0.7004(6) 0.4952(2) 0.89863(19) 0.0374(9) Uani 1 1 d . . .
C5 C 0.7673(6) 0.5676(2) 0.89055(17) 0.0332(8) Uani 1 1 d . . .
C6 C 0.8642(6) 0.6539(2) 0.87798(17) 0.0305(8) Uani 1 1 d . . .
H6A H 0.9906 0.6607 0.9128 0.037 Uiso 1 1 calc R . .
C7 C 0.9503(6) 0.6641(2) 0.79873(18) 0.0361(9) Uani 1 1 d . . .
H7A H 1.0017 0.7251 0.7932 0.043 Uiso 1 1 calc R . .
C8 C 0.7767(7) 0.6491(3) 0.74062(19) 0.0517(11) Uani 1 1 d . . .
H8A H 0.6523 0.6876 0.7500 0.078 Uiso 1 1 calc R . .
H8B H 0.7277 0.5888 0.7428 0.078 Uiso 1 1 calc R . .
H8C H 0.8374 0.6612 0.6913 0.078 Uiso 1 1 calc R . .
C9 C 1.1495(7) 0.6052(3) 0.7872(2) 0.0612(13) Uani 1 1 d . . .
H9A H 1.2579 0.6166 0.8262 0.092 Uiso 1 1 calc R . .
H9B H 1.2145 0.6169 0.7385 0.092 Uiso 1 1 calc R . .
H9C H 1.1034 0.5446 0.7897 0.092 Uiso 1 1 calc R . .
C10 C 0.6343(6) 0.8940(2) 0.88986(19) 0.0371(9) Uani 1 1 d . . .
C11 C 0.7011(8) 0.9782(3) 0.9273(3) 0.0666(13) Uani 1 1 d . . .
H11A H 0.6091 1.0254 0.9088 0.100 Uiso 1 1 calc R . .
H11B H 0.8549 0.9906 0.9161 0.100 Uiso 1 1 calc R . .
H11C H 0.6823 0.9727 0.9812 0.100 Uiso 1 1 calc R . .
C12 C 0.3956(6) 0.8742(3) 0.9047(2) 0.0490(10) Uani 1 1 d . . .
H12A H 0.3041 0.9195 0.8827 0.074 Uiso 1 1 calc R . .
H12B H 0.3702 0.8720 0.9584 0.074 Uiso 1 1 calc R . .
H12C H 0.3579 0.8182 0.8826 0.074 Uiso 1 1 calc R . .
C13 C 0.6813(7) 0.8959(2) 0.8071(2) 0.0520(11) Uani 1 1 d . . .
H13A H 0.5870 0.9390 0.7832 0.078 Uiso 1 1 calc R . .
H13B H 0.6521 0.8388 0.7857 0.078 Uiso 1 1 calc R . .
H13C H 0.8351 0.9112 0.7989 0.078 Uiso 1 1 calc R . .

loop_
_atom_site_aniso_label
_atom_site_aniso_U_11
_atom_site_aniso_U_22
_atom_site_aniso_U_33
_atom_site_aniso_U_23
_atom_site_aniso_U_13
_atom_site_aniso_U_12
S1 0.0277(4) 0.0318(5) 0.0343(4) -0.0042(4) 0.0014(4) -0.0031(4)
Si1 0.0379(6) 0.0274(5) 0.0467(6) 0.0011(5) -0.0042(5) -0.0032(5)
O1 0.0367(13) 0.0444(14) 0.0314(12) -0.0072(10) -0.0033(11) 0.0003(13)
N1 0.0302(16) 0.0264(15) 0.0328(15) -0.0032(11) 0.0005(13) -0.0023(13)
C1 0.070(3) 0.047(3) 0.070(3) 0.020(2) -0.012(3) -0.001(2)
C2 0.042(2) 0.040(2) 0.056(2) 0.0032(18) 0.003(2) -0.004(2)
C3 0.043(3) 0.056(3) 0.091(3) -0.033(3) -0.012(2) 0.010(2)
C4 0.038(2) 0.035(2) 0.0383(19) 0.0003(15) -0.0024(18) -0.0025(19)
C5 0.030(2) 0.040(2) 0.0299(18) -0.0001(15) -0.0003(15) -0.0011(17)
C6 0.033(2) 0.0262(17) 0.0325(18) -0.0014(14) 0.0012(15) -0.0007(16)
C7 0.042(2) 0.028(2) 0.038(2) 0.0008(15) 0.0103(17) -0.0018(17)
C8 0.071(3) 0.053(3) 0.031(2) 0.0019(17) 0.001(2) -0.004(2)
C9 0.063(3) 0.051(3) 0.070(3) -0.002(2) 0.028(2) 0.007(2)
C10 0.040(2) 0.031(2) 0.041(2) 0.0040(15) 0.0024(17) -0.0019(18)
C11 0.076(3) 0.038(2) 0.087(3) -0.013(2) -0.011(3) 0.004(2)
C12 0.042(2) 0.052(2) 0.053(2) 0.019(2) 0.0038(19) 0.010(2)
C13 0.062(3) 0.046(2) 0.048(2) 0.0170(18) 0.008(2) 0.010(2)

loop_
_atom_type_symbol
_atom_type_description
_atom_type_scat_dispersion_real
_atom_type_scat_dispersion_imag
_atom_type_scat_source
C C 0.0033 0.0016 'International Tables Vol C Tables 4.2.6.8 and 6.1.1.4'
H H 0.0000 0.0000 'International Tables Vol C Tables 4.2.6.8 and 6.1.1.4'
N N 0.0061 0.0033 'International Tables Vol C Tables 4.2.6.8 and 6.1.1.4'
O O 0.0106 0.0060 'International Tables Vol C Tables 4.2.6.8 and 6.1.1.4'
S S 0.1246 0.1234 'International Tables Vol C Tables 4.2.6.8 and 6.1.1.4'
Si Si 0.0817 0.0704 'International Tables Vol C Tables 4.2.6.8 and 6.1.1.4'

loop_
_geom_angle_atom_site_label_1
_geom_angle_atom_site_label_2
_geom_angle_atom_site_label_3
_geom_angle
_geom_angle_site_symmetry_1
_geom_angle_site_symmetry_3
_geom_angle_publ_flag
O1 S1 N1 110.35(14) . . ?
O1 S1 C10 106.63(15) . . ?
N1 S1 C10 99.26(15) . . ?
C4 Si1 C3 109.4(2) . . ?
C4 Si1 C1 108.23(18) . . ?
C3 Si1 C1 110.1(2) . . ?
C4 Si1 C2 109.14(18) . . ?
C3 Si1 C2 109.18(18) . . ?
C1 Si1 C2 110.8(2) . . ?
C6 N1 S1 111.8(2) . . ?
Si1 C1 H1A 109.5 . . ?
Si1 C1 H1B 109.5 . . ?
H1A C1 H1B 109.5 . . ?
Si1 C1 H1C 109.5 . . ?
H1A C1 H1C 109.5 . . ?
H1B C1 H1C 109.5 . . ?
Si1 C2 H2A 109.5 . . ?
Si1 C2 H2B 109.5 . . ?
H2A C2 H2B 109.5 . . ?
Si1 C2 H2C 109.5 . . ?
H2A C2 H2C 109.5 . . ?
H2B C2 H2C 109.5 . . ?
Si1 C3 H3A 109.5 . . ?
Si1 C3 H3B 109.5 . . ?
H3A C3 H3B 109.5 . . ?
Si1 C3 H3C 109.5 . . ?
H3A C3 H3C 109.5 . . ?
H3B C3 H3C 109.5 . . ?
C5 C4 Si1 178.0(3) . . ?
C4 C5 C6 175.8(4) . . ?
C5 C6 N1 110.1(3) . . ?
C5 C6 C7 111.9(3) . . ?
N1 C6 C7 110.8(3) . . ?
C5 C6 H6A 108.0 . . ?
N1 C6 H6A 108.0 . . ?
C7 C6 H6A 108.0 . . ?
C8 C7 C6 113.0(3) . . ?
C8 C7 C9 111.9(3) . . ?
C6 C7 C9 109.8(3) . . ?
C8 C7 H7A 107.3 . . ?
C6 C7 H7A 107.3 . . ?
C9 C7 H7A 107.3 . . ?
C7 C8 H8A 109.5 . . ?
C7 C8 H8B 109.5 . . ?
H8A C8 H8B 109.5 . . ?
C7 C8 H8C 109.5 . . ?
H8A C8 H8C 109.5 . . ?
H8B C8 H8C 109.5 . . ?
C7 C9 H9A 109.5 . . ?
C7 C9 H9B 109.5 . . ?
H9A C9 H9B 109.5 . . ?
C7 C9 H9C 109.5 . . ?
H9A C9 H9C 109.5 . . ?
H9B C9 H9C 109.5 . . ?
C12 C10 C13 111.1(3) . . ?
C12 C10 C11 110.7(3) . . ?
C13 C10 C11 111.6(3) . . ?
C12 C10 S1 112.6(3) . . ?
C13 C10 S1 105.9(2) . . ?
C11 C10 S1 104.8(3) . . ?
C10 C11 H11A 109.5 . . ?
C10 C11 H11B 109.5 . . ?
H11A C11 H11B 109.5 . . ?
C10 C11 H11C 109.5 . . ?
H11A C11 H11C 109.5 . . ?
H11B C11 H11C 109.5 . . ?
C10 C12 H12A 109.5 . . ?
C10 C12 H12B 109.5 . . ?
H12A C12 H12B 109.5 . . ?
C10 C12 H12C 109.5 . . ?
H12A C12 H12C 109.5 . . ?
H12B C12 H12C 109.5 . . ?
C10 C13 H13A 109.5 . . ?
C10 C13 H13B 109.5 . . ?
H13A C13 H13B 109.5 . . ?
C10 C13 H13C 109.5 . . ?
H13A C13 H13C 109.5 . . ?
H13B C13 H13C 109.5 . . ?

loop_
_geom_bond_atom_site_label_1
_geom_bond_atom_site_label_2
_geom_bond_distance
_geom_bond_site_symmetry_2
_geom_bond_publ_flag
S1 O1 1.490(2) . ?
S1 N1 1.669(3) . ?
S1 C10 1.840(4) . ?
Si1 C4 1.823(4) . ?
Si1 C3 1.848(4) . ?
Si1 C1 1.849(4) . ?
Si1 C2 1.855(4) . ?
N1 C6 1.499(4) . ?
C1 H1A 0.9800 . ?
C1 H1B 0.9800 . ?
C1 H1C 0.9800 . ?
C2 H2A 0.9800 . ?
C2 H2B 0.9800 . ?
C2 H2C 0.9800 . ?
C3 H3A 0.9800 . ?
C3 H3B 0.9800 . ?
C3 H3C 0.9800 . ?
C4 C5 1.201(5) . ?
C5 C6 1.478(5) . ?
C6 C7 1.529(4) . ?
C6 H6A 1.0000 . ?
C7 C8 1.507(5) . ?
C7 C9 1.534(5) . ?
C7 H7A 1.0000 . ?
C8 H8A 0.9800 . ?
C8 H8B 0.9800 . ?
C8 H8C 0.9800 . ?
C9 H9A 0.9800 . ?
C9 H9B 0.9800 . ?
C9 H9C 0.9800 . ?
C10 C12 1.514(5) . ?
C10 C13 1.518(5) . ?
C10 C11 1.521(5) . ?
C11 H11A 0.9800 . ?
C11 H11B 0.9800 . ?
C11 H11C 0.9800 . ?
C12 H12A 0.9800 . ?
C12 H12B 0.9800 . ?
C12 H12C 0.9800 . ?
C13 H13A 0.9800 . ?
C13 H13B 0.9800 . ?
C13 H13C 0.9800 . ?

loop_
_geom_torsion_atom_site_label_1
_geom_torsion_atom_site_label_2
_geom_torsion_atom_site_label_3
_geom_torsion_atom_site_label_4
_geom_torsion
_geom_torsion_site_symmetry_1
_geom_torsion_site_symmetry_2
_geom_torsion_site_symmetry_3
_geom_torsion_site_symmetry_4
_geom_torsion_publ_flag
O1 S1 N1 C6 -102.1(2) . . . . ?
C10 S1 N1 C6 146.2(2) . . . . ?
C3 Si1 C4 C5 -97(10) . . . . ?
C1 Si1 C4 C5 23(11) . . . . ?
C2 Si1 C4 C5 144(10) . . . . ?
Si1 C4 C5 C6 73(12) . . . . ?
C4 C5 C6 N1 171(5) . . . . ?
C4 C5 C6 C7 47(5) . . . . ?
S1 N1 C6 C5 147.7(2) . . . . ?
S1 N1 C6 C7 -88.0(3) . . . . ?
C5 C6 C7 C8 57.4(4) . . . . ?
N1 C6 C7 C8 -65.8(4) . . . . ?
C5 C6 C7 C9 -68.2(4) . . . . ?
N1 C6 C7 C9 168.5(3) . . . . ?
O1 S1 C10 C12 -64.7(3) . . . . ?
N1 S1 C10 C12 49.9(3) . . . . ?
O1 S1 C10 C13 173.7(2) . . . . ?
N1 S1 C10 C13 -71.7(3) . . . . ?
O1 S1 C10 C11 55.7(3) . . . . ?
N1 S1 C10 C11 170.3(3) . . . . ?
